data_7119473
loop_
_publ_author_name
'Hu, Fei-Long'
'Wang, Hui-Fang'
'Guo, Dong'
'Zhang, Hui'
'Lang, Jian-Ping'
'Beves, Jonathon E.'

_publ_section_title
;
 Controlled formation of chiral networks and their reversible chiroptical
 switching behaviour by UV/microwave irradiation
;
_journal_issue 51
_journal_name_full 'Chemical Communications'
_journal_page_first 7990
_journal_page_last 7993
_journal_paper_doi 10.1039/c6cc03256g
_journal_volume 52
_journal_year 2016
_chemical_formula_sum 'C36 H26 Cd N2 O4'
_chemical_formula_weight 662.99
_space_group_IT_number 96
_symmetry_cell_setting tetragonal
_symmetry_space_group_name_Hall 'P 4nw 2abw'
_symmetry_space_group_name_H-M 'P 43 21 2'
_atom_sites_solution_hydrogens geom
_atom_sites_solution_primary direct
_atom_sites_solution_secondary difmap
_audit_creation_method SHELXL-97
_audit_update_record
;
2015-10-05 deposited with the CCDC.
2016-05-27 downloaded from the CCDC.
;
_cell_angle_alpha 90.00
_cell_angle_beta 90.00
_cell_angle_gamma 90.00
_cell_formula_units_Z 8
_cell_length_a 14.4860(8)
_cell_length_b 14.4860(8)
_cell_length_c 28.911(3)
_cell_measurement_reflns_used 2979
_cell_measurement_temperature 273(2)
_cell_measurement_theta_max 21.60
_cell_measurement_theta_min 2.44
_cell_volume 6066.8(8)
_computing_cell_refinement 'Bruker SMART'
_computing_data_collection 'Bruker SMART'
_computing_data_reduction 'Bruker SHELXTL'
_computing_molecular_graphics 'Bruker SHELXTL'
_computing_publication_material 'Bruker SHELXTL'
_computing_structure_refinement 'SHELXL-97 (Sheldrick, 1997)'
_computing_structure_solution 'SHELXS-97 (Sheldrick, 1990)'
_diffrn_ambient_temperature 273(2)
_diffrn_measured_fraction_theta_full 0.993
_diffrn_measured_fraction_theta_max 0.993
_diffrn_measurement_device_type 'CCD area detector'
_diffrn_measurement_method 'phi and omega scans'
_diffrn_radiation_monochromator graphite
_diffrn_radiation_source 'fine-focus sealed tube'
_diffrn_radiation_type MoK\a
_diffrn_radiation_wavelength 0.71073
_diffrn_reflns_av_R_equivalents 0.0539
_diffrn_reflns_av_sigmaI/netI 0.1158
_diffrn_reflns_limit_h_max 15
_diffrn_reflns_limit_h_min -10
_diffrn_reflns_limit_k_max 12
_diffrn_reflns_limit_k_min -17
_diffrn_reflns_limit_l_max 21
_diffrn_reflns_limit_l_min -34
_diffrn_reflns_number 10408
_diffrn_reflns_theta_full 24.98
_diffrn_reflns_theta_max 24.98
_diffrn_reflns_theta_min 2.44
_exptl_absorpt_coefficient_mu 0.762
_exptl_absorpt_correction_T_max 0.8687
_exptl_absorpt_correction_T_min 0.8625
_exptl_absorpt_correction_type multi-scan
_exptl_absorpt_process_details sadabs
_exptl_crystal_colour yellow
_exptl_crystal_density_diffrn 1.452
_exptl_crystal_density_method 'not measured'
_exptl_crystal_description block
_exptl_crystal_F_000 2688
_exptl_crystal_size_max 0.20
_exptl_crystal_size_mid 0.20
_exptl_crystal_size_min 0.19
_refine_diff_density_max 0.785
_refine_diff_density_min -0.389
_refine_diff_density_rms 0.087
_refine_ls_abs_structure_details 'Flack H D (1983), Acta Cryst. A39, 876-881'
_refine_ls_abs_structure_Flack -0.01(8)
_refine_ls_extinction_method none
_refine_ls_goodness_of_fit_ref 1.018
_refine_ls_hydrogen_treatment constr
_refine_ls_matrix_type full
_refine_ls_number_parameters 394
_refine_ls_number_reflns 5252
_refine_ls_number_restraints 960
_refine_ls_restrained_S_all 0.981
_refine_ls_R_factor_all 0.1436
_refine_ls_R_factor_gt 0.0746
_refine_ls_shift/su_max 0.007
_refine_ls_shift/su_mean 0.001
_refine_ls_structure_factor_coef Fsqd
_refine_ls_weighting_details 'calc w=1/[\s^2^(Fo^2^)+(0.0671P)^2^+17.4705P] where P=(Fo^2^+2Fc^2^)/3'
_refine_ls_weighting_scheme calc
_refine_ls_wR_factor_gt 0.1523
_refine_ls_wR_factor_ref 0.1821
_reflns_number_gt 3129
_reflns_number_total 5252
_reflns_threshold_expression >2sigma(I)
_cod_data_source_file c6cc03256g2.cif
_cod_data_source_block 1424578
_cod_original_sg_symbol_H-M P4(3)2(1)2
_cod_database_code 7119473

loop_
_symmetry_equiv_pos_as_xyz
'x, y, z'
'-x, -y, z+1/2'
'-y+1/2, x+1/2, z+3/4'
'y+1/2, -x+1/2, z+1/4'
'-x+1/2, y+1/2, -z+3/4'
'x+1/2, -y+1/2, -z+1/4'
'y, x, -z'
'-y, -x, -z+1/2'

loop_
_atom_site_label
_atom_site_type_symbol
_atom_site_fract_x
_atom_site_fract_y
_atom_site_fract_z
_atom_site_U_iso_or_equiv
_atom_site_adp_type
_atom_site_occupancy
_atom_site_symmetry_multiplicity
_atom_site_calc_flag
_atom_site_refinement_flags
_atom_site_disorder_assembly
_atom_site_disorder_group
Cd1 Cd -0.07294(5) 0.83038(6) 0.05577(3) 0.0598(3) Uani 1 1 d . . .
N1 N -0.1868(7) 0.7215(7) 0.0533(3) 0.074(2) Uani 1 1 d U . .
N2 N 0.0323(6) 0.9463(7) 0.0608(3) 0.072(2) Uani 1 1 d U . .
O1 O -0.1280(7) 0.8335(7) 0.1416(3) 0.102(2) Uani 1 1 d U . .
O2 O -0.0217(7) 0.7453(7) 0.1158(3) 0.108(2) Uani 1 1 d U . .
O3 O -0.1794(5) 0.9397(5) 0.0283(2) 0.0712(18) Uani 1 1 d U . .
O4 O 0.0349(6) 0.7358(6) 0.0126(3) 0.090(2) Uani 1 1 d U . .
C1 C -0.2766(9) 0.7455(9) 0.0595(5) 0.087(3) Uani 1 1 d U . .
H1 H -0.2927 0.8076 0.0614 0.104 Uiso 1 1 calc R . .
C2 C -0.3466(9) 0.6766(10) 0.0632(5) 0.095(3) Uani 1 1 d U . .
H2 H -0.4074 0.6934 0.0693 0.114 Uiso 1 1 calc R . .
C3 C -0.3245(10) 0.5891(10) 0.0580(4) 0.091(3) Uani 1 1 d U . .
C4 C -0.2370(11) 0.5690(10) 0.0509(5) 0.102(3) Uani 1 1 d U . .
H4 H -0.2198 0.5077 0.0469 0.123 Uiso 1 1 calc R . .
C5 C -0.1720(10) 0.6350(9) 0.0493(4) 0.088(3) Uani 1 1 d U . .
H5 H -0.1113 0.6161 0.0449 0.106 Uiso 1 1 calc R . .
C6 C 0.584(2) 1.5353(17) 0.0630(10) 0.092(3) Uani 0.50 1 d PDU . 1
H6 H 0.5350 1.5639 0.0777 0.111 Uiso 0.50 1 calc PR . 1
C7 C 0.574(2) 1.4559(17) 0.0482(11) 0.096(3) Uani 0.50 1 d PDU . 1
H7 H 0.6209 1.4296 0.0308 0.115 Uiso 0.50 1 calc PR . 1
C6' C 0.6321(16) 1.484(2) 0.0557(11) 0.092(3) Uani 0.50 1 d PDU . 2
H6' H 0.6644 1.4300 0.0500 0.111 Uiso 0.50 1 calc PR . 2
C7' C 0.5488(17) 1.492(2) 0.0628(11) 0.096(3) Uani 0.50 1 d PDU . 2
H7' H 0.5219 1.5473 0.0713 0.115 Uiso 0.50 1 calc PR . 2
C8 C 0.4905(10) 1.4011(10) 0.0568(5) 0.098(3) Uani 1 1 d U . .
C9 C 0.4103(10) 1.4100(10) 0.0804(5) 0.106(3) Uani 1 1 d U . .
H9 H 0.3985 1.4650 0.0959 0.127 Uiso 1 1 calc R . .
C10 C 0.3444(10) 1.3397(11) 0.0822(5) 0.111(3) Uani 1 1 d U . .
H10 H 0.2916 1.3474 0.1001 0.133 Uiso 1 1 calc R . .
C11 C 0.3564(9) 1.2623(10) 0.0587(5) 0.097(3) Uani 1 1 d DU . .
C12 C 0.4346(11) 1.2530(10) 0.0326(6) 0.115(3) Uani 1 1 d U . .
H12 H 0.4424 1.2013 0.0139 0.138 Uiso 1 1 calc R . .
C13 C 0.5030(10) 1.3214(11) 0.0340(5) 0.110(3) Uani 1 1 d U . .
H13 H 0.5585 1.3113 0.0187 0.132 Uiso 1 1 calc R . .
C14 C 0.2976(10) 1.1796(11) 0.0589(5) 0.118(3) Uani 1 1 d DU . .
H14 H 0.3257 1.1252 0.0493 0.141 Uiso 1 1 calc R . .
C15 C 0.2204(10) 1.1736(11) 0.0695(5) 0.124(3) Uani 1 1 d DU . .
H15 H 0.1927 1.2262 0.0817 0.148 Uiso 1 1 calc R . .
C16 C 0.1606(11) 1.0874(11) 0.0654(5) 0.108(3) Uani 1 1 d DU . .
C17 C 0.0687(11) 1.1047(10) 0.0634(5) 0.112(3) Uani 1 1 d U . .
H17 H 0.0476 1.1654 0.0639 0.134 Uiso 1 1 calc R . .
C18 C 0.0077(10) 1.0345(10) 0.0606(5) 0.096(3) Uani 1 1 d U . .
H18 H -0.0548 1.0487 0.0584 0.115 Uiso 1 1 calc R . .
C19 C 0.1229(9) 0.9285(10) 0.0631(4) 0.089(3) Uani 1 1 d U . .
H19 H 0.1420 0.8672 0.0633 0.107 Uiso 1 1 calc R . .
C20 C 0.1886(10) 0.9964(11) 0.0652(5) 0.104(3) Uani 1 1 d U . .
H20 H 0.2510 0.9814 0.0666 0.125 Uiso 1 1 calc R . .
C21 C -0.0782(11) 0.7697(10) 0.1451(5) 0.093(3) Uani 1 1 d DU . .
C22 C -0.0937(10) 0.7036(9) 0.1848(5) 0.092(3) Uani 1 1 d DU . .
C23 C -0.1591(10) 0.7207(9) 0.2193(5) 0.092(3) Uani 1 1 d U . .
H23 H -0.1977 0.7719 0.2174 0.110 Uiso 1 1 calc R . .
C24 C -0.1656(10) 0.6602(10) 0.2562(5) 0.093(3) Uani 1 1 d U . .
H24 H -0.2084 0.6722 0.2795 0.112 Uiso 1 1 calc R . .
C25 C -0.1103(10) 0.5822(11) 0.2597(5) 0.095(3) Uani 1 1 d U . .
C26 C -0.0464(10) 0.5665(10) 0.2239(5) 0.096(3) Uani 1 1 d U . .
H26 H -0.0086 0.5147 0.2248 0.115 Uiso 1 1 calc R . .
C27 C -0.0397(10) 0.6259(10) 0.1883(5) 0.093(3) Uani 1 1 d U . .
H27 H 0.0033 0.6140 0.1651 0.111 Uiso 1 1 calc R . .
C28 C -0.1178(10) 0.5234(11) 0.3037(6) 0.106(4) Uani 1 1 d U . .
H28 H -0.1636 0.5352 0.3254 0.127 Uiso 1 1 calc R . .
C29 C -0.0625(12) 0.4608(10) 0.3098(5) 0.111(4) Uani 1 1 d U . .
H29 H -0.0211 0.4487 0.2860 0.133 Uiso 1 1 calc R . .
C30 C -0.0555(12) 0.4019(11) 0.3520(5) 0.109(4) Uani 1 1 d U . .
C31 C 0.1128(10) 0.5885(9) -0.1100(5) 0.092(3) Uani 1 1 d U . .
H31 H 0.1625 0.5479 -0.1116 0.110 Uiso 1 1 calc R . .
C32 C 0.0975(9) 0.6396(8) -0.0683(5) 0.088(3) Uani 1 1 d U . .
H32 H 0.1335 0.6299 -0.0422 0.105 Uiso 1 1 calc R . .
C33 C 0.0271(9) 0.7039(9) -0.0685(5) 0.085(3) Uani 1 1 d U . .
C34 C -0.0270(10) 0.7153(9) -0.1077(5) 0.094(3) Uani 1 1 d U . .
H34 H -0.0736 0.7595 -0.1080 0.113 Uiso 1 1 calc R . .
C35 C -0.0118(11) 0.6611(10) -0.1466(5) 0.103(3) Uani 1 1 d U . .
H35 H -0.0496 0.6689 -0.1723 0.124 Uiso 1 1 calc R . .
C36 C 0.0023(10) 0.7591(9) -0.0249(4) 0.075(3) Uani 1 1 d U . .

loop_
_atom_site_aniso_label
_atom_site_aniso_U_11
_atom_site_aniso_U_22
_atom_site_aniso_U_33
_atom_site_aniso_U_23
_atom_site_aniso_U_13
_atom_site_aniso_U_12
Cd1 0.0548(6) 0.0579(6) 0.0666(4) -0.0146(5) 0.0130(4) -0.0270(4)
N1 0.071(5) 0.065(5) 0.086(4) -0.010(4) 0.005(4) -0.030(4)
N2 0.061(4) 0.079(5) 0.076(4) -0.017(4) 0.006(4) -0.048(4)
O1 0.114(5) 0.081(5) 0.112(5) -0.012(5) -0.026(4) -0.012(5)
O2 0.097(5) 0.116(5) 0.112(5) 0.009(5) -0.005(4) -0.016(4)
O3 0.059(4) 0.065(4) 0.090(4) -0.015(4) 0.015(4) -0.011(4)
O4 0.082(5) 0.087(5) 0.100(5) -0.017(4) 0.019(4) -0.009(4)
C1 0.081(6) 0.078(6) 0.102(6) -0.002(6) 0.008(6) -0.033(5)
C2 0.082(7) 0.100(7) 0.102(7) -0.001(7) 0.004(6) -0.042(6)
C3 0.097(7) 0.091(7) 0.086(6) 0.008(6) -0.004(7) -0.062(6)
C4 0.115(8) 0.081(7) 0.111(7) -0.013(7) 0.005(7) -0.041(7)
C5 0.089(6) 0.072(5) 0.104(6) -0.011(5) 0.010(6) -0.023(5)
C6 0.077(7) 0.087(7) 0.112(6) 0.005(6) -0.012(6) -0.047(5)
C7 0.080(6) 0.092(7) 0.116(6) 0.009(6) -0.015(6) -0.046(5)
C6' 0.077(7) 0.087(7) 0.112(6) 0.005(6) -0.012(6) -0.047(5)
C7' 0.080(6) 0.092(7) 0.116(6) 0.009(6) -0.015(6) -0.046(5)
C8 0.087(6) 0.090(7) 0.119(6) 0.012(6) -0.022(6) -0.057(5)
C9 0.091(6) 0.097(6) 0.129(6) -0.003(6) -0.009(6) -0.042(5)
C10 0.089(6) 0.111(7) 0.132(7) 0.004(6) -0.004(6) -0.051(6)
C11 0.083(7) 0.092(7) 0.116(7) 0.002(6) -0.017(6) -0.050(5)
C12 0.100(7) 0.101(7) 0.145(7) -0.006(6) -0.005(6) -0.044(6)
C13 0.089(6) 0.105(7) 0.136(6) 0.000(6) 0.003(6) -0.039(6)
C14 0.088(6) 0.131(6) 0.134(6) -0.004(6) 0.003(6) -0.056(5)
C15 0.102(7) 0.135(7) 0.134(7) -0.003(6) -0.008(6) -0.058(6)
C16 0.100(7) 0.114(7) 0.111(6) -0.005(6) -0.005(6) -0.061(6)
C17 0.103(7) 0.111(7) 0.122(6) -0.005(6) -0.010(7) -0.059(6)
C18 0.089(6) 0.101(7) 0.097(6) -0.011(6) -0.008(6) -0.054(5)
C19 0.074(6) 0.108(6) 0.086(6) -0.014(6) 0.007(5) -0.043(5)
C20 0.079(6) 0.128(7) 0.105(6) -0.014(6) 0.005(6) -0.060(6)
C21 0.089(6) 0.090(6) 0.100(6) -0.013(6) -0.023(6) 0.005(6)
C22 0.096(6) 0.090(6) 0.089(6) 0.001(6) -0.007(5) 0.003(5)
C23 0.087(6) 0.090(6) 0.098(6) -0.002(6) -0.022(6) 0.007(6)
C24 0.089(6) 0.100(6) 0.090(6) 0.004(6) -0.010(6) 0.015(6)
C25 0.101(7) 0.096(7) 0.089(6) 0.014(6) -0.009(6) 0.007(6)
C26 0.098(6) 0.091(6) 0.098(6) 0.008(6) -0.008(6) 0.011(6)
C27 0.091(6) 0.096(6) 0.091(6) 0.010(6) -0.006(6) 0.002(6)
C28 0.095(7) 0.114(8) 0.110(7) 0.012(7) -0.036(7) 0.024(7)
C29 0.128(8) 0.107(8) 0.098(7) 0.004(7) -0.025(7) 0.018(7)
C30 0.120(10) 0.101(10) 0.104(9) 0.016(8) -0.040(8) 0.032(8)
C31 0.092(7) 0.068(7) 0.115(7) -0.012(7) 0.044(7) 0.023(6)
C32 0.083(7) 0.070(6) 0.110(6) -0.017(6) 0.029(6) 0.013(5)
C33 0.081(7) 0.070(6) 0.106(7) -0.009(6) 0.034(6) -0.004(5)
C34 0.110(7) 0.074(6) 0.099(6) -0.017(6) 0.038(6) 0.017(6)
C35 0.126(8) 0.086(7) 0.098(7) -0.016(6) 0.039(7) 0.017(7)
C36 0.073(6) 0.062(6) 0.090(6) -0.018(5) 0.023(5) -0.014(5)

loop_
_atom_type_symbol
_atom_type_description
_atom_type_scat_dispersion_real
_atom_type_scat_dispersion_imag
_atom_type_scat_source
C C 0.0033 0.0016 'International Tables Vol C Tables 4.2.6.8 and 6.1.1.4'
H H 0.0000 0.0000 'International Tables Vol C Tables 4.2.6.8 and 6.1.1.4'
N N 0.0061 0.0033 'International Tables Vol C Tables 4.2.6.8 and 6.1.1.4'
O O 0.0106 0.0060 'International Tables Vol C Tables 4.2.6.8 and 6.1.1.4'
Cd Cd -0.8075 1.2024 'International Tables Vol C Tables 4.2.6.8 and 6.1.1.4'

loop_
_geom_angle_atom_site_label_1
_geom_angle_atom_site_label_2
_geom_angle_atom_site_label_3
_geom_angle
_geom_angle_site_symmetry_1
_geom_angle_site_symmetry_3
O2 Cd1 N2 97.7(4) . .
O2 Cd1 N1 83.4(4) . .
N2 Cd1 N1 175.6(4) . .
O2 Cd1 O3 147.7(3) . .
N2 Cd1 O3 87.9(4) . .
N1 Cd1 O3 88.9(3) . .
O2 Cd1 O4 82.8(4) . .
N2 Cd1 O4 91.0(3) . .
N1 Cd1 O4 93.4(3) . .
O3 Cd1 O4 129.1(3) . .
O2 Cd1 O3 135.2(3) . 7_465
N2 Cd1 O3 93.2(3) . 7_465
N1 Cd1 O3 89.0(3) . 7_465
O3 Cd1 O3 75.6(3) . 7_465
O4 Cd1 O3 53.6(3) . 7_465
O2 Cd1 O1 51.5(3) . .
N2 Cd1 O1 97.6(3) . .
N1 Cd1 O1 79.7(3) . .
O3 Cd1 O1 96.3(3) . .
O4 Cd1 O1 134.2(3) . .
O3 Cd1 O1 166.3(3) 7_465 .
O2 Cd1 C21 26.4(4) . .
N2 Cd1 C21 101.3(4) . .
N1 Cd1 C21 77.7(4) . .
O3 Cd1 C21 121.3(4) . .
O4 Cd1 C21 108.9(4) . .
O3 Cd1 C21 157.7(4) 7_465 .
O1 Cd1 C21 25.4(3) . .
C5 N1 C1 115.0(10) . .
C5 N1 Cd1 124.1(10) . .
C1 N1 Cd1 120.7(8) . .
C18 N2 C19 116.7(9) . .
C18 N2 Cd1 122.1(9) . .
C19 N2 Cd1 121.2(10) . .
C21 O1 Cd1 83.2(10) . .
C21 O2 Cd1 98.9(9) . .
C36 O3 Cd1 164.7(8) 7_465 .
C36 O3 Cd1 90.9(7) 7_465 7_465
Cd1 O3 Cd1 104.4(3) . 7_465
C36 O4 Cd1 92.9(8) . .
N1 C1 C2 120.8(12) . .
N1 C1 H1 119.6 . .
C2 C1 H1 119.6 . .
C3 C2 C1 119.5(14) . .
C3 C2 H2 120.3 . .
C1 C2 H2 120.3 . .
C2 C3 C4 117.7(11) . .
C2 C3 C6 105.6(17) . 1_445
C4 C3 C6 136.7(18) . 1_445
C2 C3 C6' 143.2(16) . 1_445
C4 C3 C6' 99.0(16) . 1_445
C6 C3 C6' 37.7(13) 1_445 1_445
C3 C4 C5 121.5(15) . .
C3 C4 H4 119.2 . .
C5 C4 H4 119.2 . .
N1 C5 C4 125.4(15) . .
N1 C5 H5 117.3 . .
C4 C5 H5 117.3 . .
C7 C6 C3 123(4) . 1_665
C7 C6 H6 118.5 . .
C3 C6 H6 118.5 1_665 .
C6 C7 C8 123(4) . .
C6 C7 H7 118.4 . .
C8 C7 H7 118.4 . .
C7' C6' C3 107(3) . 1_665
C7' C6' H6' 126.6 . .
C3 C6' H6' 126.6 1_665 .
C6' C7' C8 116(3) . .
C6' C7' H7' 122.0 . .
C8 C7' H7' 122.0 . .
C13 C8 C9 116.4(12) . .
C13 C8 C7 105.8(18) . .
C9 C8 C7 137.8(18) . .
C13 C8 C7' 134.5(17) . .
C9 C8 C7' 109.1(17) . .
C7 C8 C7' 28.7(15) . .
C8 C9 C10 122.4(16) . .
C8 C9 H9 118.8 . .
C10 C9 H9 118.8 . .
C11 C10 C9 120.6(16) . .
C11 C10 H10 119.7 . .
C9 C10 H10 119.7 . .
C10 C11 C12 118.4(11) . .
C10 C11 C14 127.8(14) . .
C12 C11 C14 113.7(14) . .
C11 C12 C13 120.0(15) . .
C11 C12 H12 120.0 . .
C13 C12 H12 120.0 . .
C8 C13 C12 121.8(16) . .
C8 C13 H13 119.1 . .
C12 C13 H13 119.1 . .
C15 C14 C11 128.2(17) . .
C15 C14 H14 115.9 . .
C11 C14 H14 115.9 . .
C14 C15 C16 125.9(17) . .
C14 C15 H15 117.0 . .
C16 C15 H15 117.0 . .
C17 C16 C20 117.8(11) . .
C17 C16 C15 114.2(15) . .
C20 C16 C15 128.0(15) . .
C18 C17 C16 120.4(16) . .
C18 C17 H17 119.8 . .
C16 C17 H17 119.8 . .
N2 C18 C17 123.4(14) . .
N2 C18 H18 118.3 . .
C17 C18 H18 118.3 . .
N2 C19 C20 123.0(15) . .
N2 C19 H19 118.5 . .
C20 C19 H19 118.5 . .
C19 C20 C16 118.8(14) . .
C19 C20 H20 120.6 . .
C16 C20 H20 120.6 . .
O1 C21 O2 125.0(15) . .
O1 C21 C22 118.2(15) . .
O2 C21 C22 116.1(14) . .
O1 C21 Cd1 71.5(9) . .
O2 C21 Cd1 54.7(7) . .
C22 C21 Cd1 158.0(10) . .
C27 C22 C23 118.7(13) . .
C27 C22 C21 119.3(14) . .
C23 C22 C21 122.0(13) . .
C24 C23 C22 118.9(13) . .
C24 C23 H23 120.5 . .
C22 C23 H23 120.5 . .
C23 C24 C25 122.0(14) . .
C23 C24 H24 119.0 . .
C25 C24 H24 119.0 . .
C24 C25 C26 117.3(14) . .
C24 C25 C28 118.0(14) . .
C26 C25 C28 124.6(14) . .
C27 C26 C25 120.5(14) . .
C27 C26 H26 119.8 . .
C25 C26 H26 119.8 . .
C26 C27 C22 122.6(15) . .
C26 C27 H27 118.7 . .
C22 C27 H27 118.7 . .
C29 C28 C25 119.0(17) . .
C29 C28 H28 120.5 . .
C25 C28 H28 120.5 . .
C28 C29 C30 125.9(18) . .
C28 C29 H29 117.1 . .
C30 C29 H29 117.1 . .
C35 C30 C31 118.8(14) 2_565 2_565
C35 C30 C29 117.7(16) 2_565 .
C31 C30 C29 123.4(14) 2_565 .
C30 C31 C32 121.5(12) 2_564 .
C30 C31 H31 119.2 2_564 .
C32 C31 H31 119.2 . .
C33 C32 C31 117.5(13) . .
C33 C32 H32 121.3 . .
C31 C32 H32 121.3 . .
C32 C33 C34 119.9(12) . .
C32 C33 C36 121.5(14) . .
C34 C33 C36 118.4(12) . .
C35 C34 C33 120.3(14) . .
C35 C34 H34 119.9 . .
C33 C34 H34 119.9 . .
C30 C35 C34 121.8(16) 2_564 .
C30 C35 H35 119.1 2_564 .
C34 C35 H35 119.1 . .
O4 C36 O3 122.3(11) . 7_465
O4 C36 C33 119.4(13) . .
O3 C36 C33 117.8(13) 7_465 .

loop_
_geom_bond_atom_site_label_1
_geom_bond_atom_site_label_2
_geom_bond_distance
_geom_bond_site_symmetry_2
Cd1 O2 2.254(10) .
Cd1 N2 2.273(8) .
Cd1 N1 2.283(8) .
Cd1 O3 2.349(8) .
Cd1 O4 2.423(8) .
Cd1 O3 2.441(7) 7_465
Cd1 O1 2.606(10) .
Cd1 C21 2.729(14) .
N1 C5 1.277(15) .
N1 C1 1.360(15) .
N2 C18 1.327(16) .
N2 C19 1.339(15) .
O1 C21 1.178(15) .
O2 C21 1.230(16) .
O3 C36 1.275(14) 7_465
O3 Cd1 2.441(7) 7_465
O4 C36 1.229(14) .
C1 C2 1.427(15) .
C1 H1 0.9300 .
C2 C3 1.316(18) .
C2 H2 0.9300 .
C3 C4 1.317(19) .
C3 C6 1.54(3) 1_445
C3 C6' 1.65(3) 1_445
C4 C5 1.342(16) .
C4 H4 0.9300 .
C5 H5 0.9300 .
C6 C7 1.237(17) .
C6 C3 1.54(3) 1_665
C6 H6 0.9300 .
C7 C8 1.46(3) .
C7 H7 0.9300 .
C6' C7' 1.228(18) .
C6' C3 1.65(3) 1_665
C6' H6' 0.9300 .
C7' C8 1.57(3) .
C7' H7' 0.9300 .
C8 C13 1.342(19) .
C8 C9 1.354(19) .
C9 C10 1.396(16) .
C9 H9 0.9300 .
C10 C11 1.32(2) .
C10 H10 0.9300 .
C11 C12 1.368(19) .
C11 C14 1.470(13) .
C12 C13 1.402(17) .
C12 H12 0.9300 .
C13 H13 0.9300 .
C14 C15 1.163(13) .
C14 H14 0.9300 .
C15 C16 1.525(13) .
C15 H15 0.9300 .
C16 C17 1.36(2) .
C16 C20 1.38(2) .
C17 C18 1.349(16) .
C17 H17 0.9300 .
C18 H18 0.9300 .
C19 C20 1.371(16) .
C19 H19 0.9300 .
C20 H20 0.9300 .
C21 C22 1.512(14) .
C22 C27 1.374(18) .
C22 C23 1.397(17) .
C23 C24 1.385(16) .
C23 H23 0.9300 .
C24 C25 1.389(17) .
C24 H24 0.9300 .
C25 C26 1.407(18) .
C25 C28 1.54(2) .
C26 C27 1.344(17) .
C26 H26 0.9300 .
C27 H27 0.9300 .
C28 C29 1.223(18) .
C28 H28 0.9300 .
C29 C30 1.49(2) .
C29 H29 0.9300 .
C30 C35 1.337(19) 2_565
C30 C31 1.383(19) 2_565
C31 C30 1.383(19) 2_564
C31 C32 1.433(16) .
C31 H31 0.9300 .
C32 C33 1.380(16) .
C32 H32 0.9300 .
C33 C34 1.390(17) .
C33 C36 1.536(17) .
C34 C35 1.387(16) .
C34 H34 0.9300 .
C35 C30 1.337(19) 2_564
C35 H35 0.9300 .
C36 O3 1.275(14) 7_465

loop_
_geom_torsion_atom_site_label_1
_geom_torsion_atom_site_label_2
_geom_torsion_atom_site_label_3
_geom_torsion_atom_site_label_4
_geom_torsion
_geom_torsion_site_symmetry_1
_geom_torsion_site_symmetry_2
_geom_torsion_site_symmetry_3
_geom_torsion_site_symmetry_4
O2 Cd1 N1 C5 -56.2(11) . . . .
N2 Cd1 N1 C5 -161(4) . . . .
O3 Cd1 N1 C5 155.2(11) . . . .
O4 Cd1 N1 C5 26.1(11) . . . .
O3 Cd1 N1 C5 79.6(11) 7_465 . . .
O1 Cd1 N1 C5 -108.2(11) . . . .
C21 Cd1 N1 C5 -82.4(11) . . . .
O2 Cd1 N1 C1 118.9(10) . . . .
N2 Cd1 N1 C1 14(5) . . . .
O3 Cd1 N1 C1 -29.7(10) . . . .
O4 Cd1 N1 C1 -158.8(10) . . . .
O3 Cd1 N1 C1 -105.3(10) 7_465 . . .
O1 Cd1 N1 C1 66.9(10) . . . .
C21 Cd1 N1 C1 92.7(10) . . . .
O2 Cd1 N2 C18 -130.6(10) . . . .
N1 Cd1 N2 C18 -27(5) . . . .
O3 Cd1 N2 C18 17.4(10) . . . .
O4 Cd1 N2 C18 146.5(10) . . . .
O3 Cd1 N2 C18 92.9(10) 7_465 . . .
O1 Cd1 N2 C18 -78.6(10) . . . .
C21 Cd1 N2 C18 -104.1(10) . . . .
O2 Cd1 N2 C19 50.7(10) . . . .
N1 Cd1 N2 C19 155(4) . . . .
O3 Cd1 N2 C19 -161.2(9) . . . .
O4 Cd1 N2 C19 -32.2(10) . . . .
O3 Cd1 N2 C19 -85.7(9) 7_465 . . .
O1 Cd1 N2 C19 102.7(9) . . . .
C21 Cd1 N2 C19 77.3(10) . . . .
O2 Cd1 O1 C21 -6.6(9) . . . .
N2 Cd1 O1 C21 -100.5(9) . . . .
N1 Cd1 O1 C21 83.1(9) . . . .
O3 Cd1 O1 C21 170.8(9) . . . .
O4 Cd1 O1 C21 -1.6(10) . . . .
O3 Cd1 O1 C21 118.0(14) 7_465 . . .
N2 Cd1 O2 C21 100.0(9) . . . .
N1 Cd1 O2 C21 -75.7(9) . . . .
O3 Cd1 O2 C21 1.6(12) . . . .
O4 Cd1 O2 C21 -169.9(9) . . . .
O3 Cd1 O2 C21 -157.5(8) 7_465 . . .
O1 Cd1 O2 C21 6.4(8) . . . .
O2 Cd1 O3 C36 15(3) . . . 7_465
N2 Cd1 O3 C36 -86(3) . . . 7_465
N1 Cd1 O3 C36 90(3) . . . 7_465
O4 Cd1 O3 C36 -176(3) . . . 7_465
O3 Cd1 O3 C36 180(3) 7_465 . . 7_465
O1 Cd1 O3 C36 11(3) . . . 7_465
C21 Cd1 O3 C36 16(3) . . . 7_465
O2 Cd1 O3 Cd1 -163.6(5) . . . 7_465
N2 Cd1 O3 Cd1 95.3(3) . . . 7_465
N1 Cd1 O3 Cd1 -87.8(3) . . . 7_465
O4 Cd1 O3 Cd1 5.6(4) . . . 7_465
O3 Cd1 O3 Cd1 1.4(4) 7_465 . . 7_465
O1 Cd1 O3 Cd1 -167.3(3) . . . 7_465
C21 Cd1 O3 Cd1 -162.7(4) . . . 7_465
O2 Cd1 O4 C36 166.0(8) . . . .
N2 Cd1 O4 C36 -96.3(8) . . . .
N1 Cd1 O4 C36 83.2(8) . . . .
O3 Cd1 O4 C36 -8.2(9) . . . .
O3 Cd1 O4 C36 -3.1(7) 7_465 . . .
O1 Cd1 O4 C36 162.0(7) . . . .
C21 Cd1 O4 C36 161.3(8) . . . .
C5 N1 C1 C2 2.7(19) . . . .
Cd1 N1 C1 C2 -172.8(10) . . . .
N1 C1 C2 C3 -4(2) . . . .
C1 C2 C3 C4 2(2) . . . .
C1 C2 C3 C6 -178.6(16) . . . 1_445
C1 C2 C3 C6' -176(2) . . . 1_445
C2 C3 C4 C5 0(2) . . . .
C6 C3 C4 C5 -179(2) 1_445 . . .
C6' C3 C4 C5 179.2(17) 1_445 . . .
C1 N1 C5 C4 0(2) . . . .
Cd1 N1 C5 C4 175.1(11) . . . .
C3 C4 C5 N1 -1(3) . . . .
C3 C6 C7 C8 174(2) 1_665 . . .
C3 C6' C7' C8 173(2) 1_665 . . .
C6 C7 C8 C13 178(3) . . . .
C6 C7 C8 C9 -3(5) . . . .
C6 C7 C8 C7' -1(3) . . . .
C6' C7' C8 C13 -22(4) . . . .
C6' C7' C8 C9 159(3) . . . .
C6' C7' C8 C7 -20(3) . . . .
C13 C8 C9 C10 2(2) . . . .
C7 C8 C9 C10 -178(2) . . . .
C7' C8 C9 C10 -178.8(18) . . . .
C8 C9 C10 C11 -3(3) . . . .
C9 C10 C11 C12 0(3) . . . .
C9 C10 C11 C14 175.8(14) . . . .
C10 C11 C12 C13 5(2) . . . .
C14 C11 C12 C13 -171.6(14) . . . .
C9 C8 C13 C12 3(2) . . . .
C7 C8 C13 C12 -177.0(18) . . . .
C7' C8 C13 C12 -176(2) . . . .
C11 C12 C13 C8 -7(3) . . . .
C10 C11 C14 C15 21(3) . . . .
C12 C11 C14 C15 -162.6(18) . . . .
C11 C14 C15 C16 174.7(14) . . . .
C14 C15 C16 C17 -156.7(18) . . . .
C14 C15 C16 C20 26(3) . . . .
C20 C16 C17 C18 -1(2) . . . .
C15 C16 C17 C18 -178.7(14) . . . .
C19 N2 C18 C17 -1(2) . . . .
Cd1 N2 C18 C17 -179.8(12) . . . .
C16 C17 C18 N2 2(2) . . . .
C18 N2 C19 C20 0.0(19) . . . .
Cd1 N2 C19 C20 178.7(10) . . . .
N2 C19 C20 C16 1(2) . . . .
C17 C16 C20 C19 0(2) . . . .
C15 C16 C20 C19 177.3(13) . . . .
Cd1 O1 C21 O2 11.7(15) . . . .
Cd1 O1 C21 C22 -158.4(12) . . . .
Cd1 O2 C21 O1 -13.6(17) . . . .
Cd1 O2 C21 C22 156.6(10) . . . .
O2 Cd1 C21 O1 168.3(15) . . . .
N2 Cd1 C21 O1 83.8(9) . . . .
N1 Cd1 C21 O1 -91.8(9) . . . .
O3 Cd1 C21 O1 -10.7(10) . . . .
O4 Cd1 C21 O1 178.8(8) . . . .
O3 Cd1 C21 O1 -146.5(8) 7_465 . . .
N2 Cd1 C21 O2 -84.5(9) . . . .
N1 Cd1 C21 O2 99.9(9) . . . .
O3 Cd1 C21 O2 -179.0(7) . . . .
O4 Cd1 C21 O2 10.5(10) . . . .
O3 Cd1 C21 O2 45.3(15) 7_465 . . .
O1 Cd1 C21 O2 -168.3(15) . . . .
O2 Cd1 C21 C22 -72(3) . . . .
N2 Cd1 C21 C22 -156(3) . . . .
N1 Cd1 C21 C22 28(3) . . . .
O3 Cd1 C21 C22 109(3) . . . .
O4 Cd1 C21 C22 -61(3) . . . .
O3 Cd1 C21 C22 -27(4) 7_465 . . .
O1 Cd1 C21 C22 120(3) . . . .
O1 C21 C22 C27 176.5(13) . . . .
O2 C21 C22 C27 6(2) . . . .
Cd1 C21 C22 C27 65(3) . . . .
O1 C21 C22 C23 -6(2) . . . .
O2 C21 C22 C23 -176.8(13) . . . .
Cd1 C21 C22 C23 -117(3) . . . .
C27 C22 C23 C24 2(2) . . . .
C21 C22 C23 C24 -176.0(12) . . . .
C22 C23 C24 C25 -1(2) . . . .
C23 C24 C25 C26 0(2) . . . .
C23 C24 C25 C28 175.6(13) . . . .
C24 C25 C26 C27 1(2) . . . .
C28 C25 C26 C27 -174.5(13) . . . .
C25 C26 C27 C22 0(2) . . . .
C23 C22 C27 C26 -1(2) . . . .
C21 C22 C27 C26 176.7(13) . . . .
C24 C25 C28 C29 -171.7(15) . . . .
C26 C25 C28 C29 3(2) . . . .
C25 C28 C29 C30 175.1(14) . . . .
C28 C29 C30 C35 -177.3(17) . . . 2_565
C28 C29 C30 C31 0(3) . . . 2_565
C30 C31 C32 C33 -5(2) 2_564 . . .
C31 C32 C33 C34 1.5(19) . . . .
C31 C32 C33 C36 177.2(11) . . . .
C32 C33 C34 C35 1(2) . . . .
C36 C33 C34 C35 -174.5(12) . . . .
C33 C34 C35 C30 -1(2) . . . 2_564
Cd1 O4 C36 O3 5.7(13) . . . 7_465
Cd1 O4 C36 C33 -165.7(10) . . . .
C32 C33 C36 O4 -11.8(19) . . . .
C34 C33 C36 O4 163.9(12) . . . .
C32 C33 C36 O3 176.4(11) . . . 7_465
C34 C33 C36 O3 -7.9(18) . . . 7_465
